data_7705243
loop_
_publ_author_name
'Melle, Philipp'
'S\'egaud, Nathalie'
'Albrecht, Martin'

_publ_section_title
;
 Ambidentate bonding and electrochemical implications of pincer-type
 pyridylidene amide ligands in complexes of nickel, cobalt and zinc.
;
_journal_issue 36
_journal_name_full 'Dalton transactions (Cambridge, England : 2003)'
_journal_page_first 12662
_journal_page_last 12673
_journal_paper_doi 10.1039/d0dt02482a
_journal_volume 49
_journal_year 2020
_chemical_formula_moiety 'C38 H34 N10 Ni O4, 2(F6 P)'
_chemical_formula_sum 'C38 H34 F12 N10 Ni O4 P2'
_chemical_formula_weight 1043.40
_space_group_crystal_system monoclinic
_space_group_IT_number 14
_space_group_name_Hall '-P 2yn'
_space_group_name_H-M_alt 'P 1 21/n 1'
_atom_sites_solution_hydrogens geom
_atom_sites_solution_primary dual
_audit_creation_date 2019-02-26
_audit_creation_method
;
Olex2 1.2
(compiled 2018.05.29 svn.r3508 for OlexSys, GUI svn.r5506)
;
_audit_update_record
;
2020-07-13 deposited with the CCDC.	2020-08-21 downloaded from the CCDC.
;
_cell_angle_alpha 90
_cell_angle_beta 92.2670(10)
_cell_angle_gamma 90
_cell_formula_units_Z 4
_cell_length_a 11.9760(2)
_cell_length_b 21.8343(3)
_cell_length_c 16.1933(2)
_cell_measurement_reflns_used 6188
_cell_measurement_temperature 173.00(10)
_cell_measurement_theta_max 24.6440
_cell_measurement_theta_min 1.8580
_cell_volume 4231.03(11)
_computing_cell_refinement 'CrysAlisPro 1.171.39.43c (Rigaku OD, 2018)'
_computing_data_collection 'CrysAlisPro 1.171.39.43c (Rigaku OD, 2018)'
_computing_data_reduction 'CrysAlisPro 1.171.39.43c (Rigaku OD, 2018)'
_computing_molecular_graphics 'Olex2 (Dolomanov et al., 2009)'
_computing_publication_material 'Olex2 (Dolomanov et al., 2009)'
_computing_structure_refinement 'ShelXL (Sheldrick, 2015)'
_computing_structure_solution 'ShelXT (Sheldrick, 2015)'
_diffrn_ambient_environment N~2~
_diffrn_ambient_temperature 173.00(10)
_diffrn_detector 'CCD plate'
_diffrn_detector_area_resol_mean 16.0965
_diffrn_detector_type Eos
_diffrn_measured_fraction_theta_full 1.000
_diffrn_measured_fraction_theta_max 0.922
_diffrn_measurement_details
;
List of Runs (angles in degrees, time in seconds):

  # Type    Start    End  Width  t~exp~   \w     \q     \k     \f   Frames
#--------------------------------------------------------------------------
  1  \w    -16.00 112.00   1.00   50.00    --   27.42  77.00 150.00  128
  2  \w     35.00 122.00   1.00   50.00    --   27.42 178.00 120.00   87
  3  \w    -49.00  65.00   1.00   50.00    --   27.42 -57.00 120.00  114
  4  \w    -10.00 103.00   1.00   50.00    --   27.42  57.00 -90.00  113
  5  \w    -47.00  -6.00   1.00   50.00    --   27.42 132.00-149.82   41
  6  \w    -10.00  79.00   1.00   50.00    --   27.42  57.00  60.00   89
;
_diffrn_measurement_device 'four-circle diffractometer'
_diffrn_measurement_device_type 'SuperNova, Single source at offset/far, Eos'
_diffrn_measurement_method '\w scans'
_diffrn_orient_matrix_type 'CrysAlisPro convention (1999,Acta A55,543-557)'
_diffrn_orient_matrix_UB_11 0.0405869000
_diffrn_orient_matrix_UB_12 0.0014329000
_diffrn_orient_matrix_UB_13 -0.0306647000
_diffrn_orient_matrix_UB_21 0.0113804000
_diffrn_orient_matrix_UB_22 -0.0316294000
_diffrn_orient_matrix_UB_23 0.0056551000
_diffrn_orient_matrix_UB_31 -0.0416823000
_diffrn_orient_matrix_UB_32 -0.0072517000
_diffrn_orient_matrix_UB_33 -0.0308118000
_diffrn_radiation_monochromator mirror
_diffrn_radiation_probe x-ray
_diffrn_radiation_type MoK\a
_diffrn_radiation_wavelength 0.71073
_diffrn_reflns_av_R_equivalents 0.0777
_diffrn_reflns_av_unetI/netI 0.0843
_diffrn_reflns_Laue_measured_fraction_full 1.000
_diffrn_reflns_Laue_measured_fraction_max 0.922
_diffrn_reflns_limit_h_max 15
_diffrn_reflns_limit_h_min -14
_diffrn_reflns_limit_k_max 27
_diffrn_reflns_limit_k_min -28
_diffrn_reflns_limit_l_max 20
_diffrn_reflns_limit_l_min -21
_diffrn_reflns_number 36391
_diffrn_reflns_point_group_measured_fraction_full 1.000
_diffrn_reflns_point_group_measured_fraction_max 0.922
_diffrn_reflns_theta_full 25.242
_diffrn_reflns_theta_max 28.151
_diffrn_reflns_theta_min 1.566
_diffrn_source 'micro-focus sealed X-ray tube'
_diffrn_source_type 'SuperNova (Mo) X-ray Source'
_exptl_absorpt_coefficient_mu 0.642
_exptl_absorpt_correction_T_max 1.00000
_exptl_absorpt_correction_T_min 0.90268
_exptl_absorpt_correction_type multi-scan
_exptl_absorpt_process_details
;
CrysAlisPro 1.171.39.43c (Rigaku Oxford Diffraction, 2018)
Empirical absorption correction using spherical harmonics,
 implemented in SCALE3 ABSPACK scaling algorithm.
;
_exptl_crystal_colour 'clear light yellow'
_exptl_crystal_colour_lustre clear
_exptl_crystal_colour_modifier light
_exptl_crystal_colour_primary yellow
_exptl_crystal_density_diffrn 1.638
_exptl_crystal_description needle
_exptl_crystal_F_000 2120
_exptl_crystal_size_max 0.15
_exptl_crystal_size_mid 0.05
_exptl_crystal_size_min 0.05
_refine_diff_density_max 0.654
_refine_diff_density_min -0.596
_refine_diff_density_rms 0.084
_refine_ls_extinction_method none
_refine_ls_goodness_of_fit_ref 1.021
_refine_ls_hydrogen_treatment constr
_refine_ls_matrix_type full
_refine_ls_number_parameters 608
_refine_ls_number_reflns 9541
_refine_ls_number_restraints 0
_refine_ls_restrained_S_all 1.021
_refine_ls_R_factor_all 0.1133
_refine_ls_R_factor_gt 0.0651
_refine_ls_shift/su_max 0.000
_refine_ls_shift/su_mean 0.000
_refine_ls_structure_factor_coef Fsqd
_refine_ls_weighting_details 'w=1/[\s^2^(Fo^2^)+(0.0544P)^2^+5.7171P] where P=(Fo^2^+2Fc^2^)/3'
_refine_ls_weighting_scheme calc
_refine_ls_wR_factor_gt 0.1344
_refine_ls_wR_factor_ref 0.1578
_reflns_Friedel_coverage 0.000
_reflns_number_gt 6036
_reflns_number_total 9541
_reflns_threshold_expression 'I > 2\s(I)'
_cod_data_source_file d0dt02482a2.cif
_cod_data_source_block 19MA33_PM295
_cod_depositor_comments 'Adding full bibliography for 7705237--7705245.cif.'
_cod_database_code 7705243
_shelx_shelxl_version_number 2014/7
_chemical_oxdiff_formula C38H34F12N10Ni1O4P2
_chemical_oxdiff_usercomment PM295
_shelx_space_group_comment
;
The symmetry employed for this shelxl refinement is uniquely defined
by the following loop, which should always be used as a source of
symmetry information in preference to the above space-group names.
They are only intended as comments.
;
_reflns_odcompleteness_completeness 99.98
_reflns_odcompleteness_iscentric 1
_reflns_odcompleteness_theta 26.32
_olex2_refinement_description
;
1. Fixed Uiso
 At 1.2 times of:
  All C(H) groups
 At 1.5 times of:
  All C(H,H,H) groups
2.a Aromatic/amide H refined with riding coordinates:
 C42(H42), C40(H40), C20(H20), C15(H15), C41(H41), C14(H14), C31(H31),
 C13(H13), C47(H47), C5(H5), C50(H50), C21(H21), C23(H23), C4(H4), C22(H22),
 C2(H2), C48(H48), C30(H30), C3(H3), C49(H49), C28(H28), C29(H29)
2.b Idealised Me refined as rotating group:
 C52(H52A,H52B,H52C), C26(H26A,H26B,H26C), C33(H33A,H33B,H33C), C25(H25A,H25B,
 H25C)
;
_olex2_date_sample_data_collection 2019-02-25
_olex2_submission_special_instructions 'No special instructions were received'
_oxdiff_exptl_absorpt_empirical_details
;
Empirical correction (ABSPACK) includes:
- Absorption correction using spherical harmonics
- Frame scaling
;
_oxdiff_exptl_absorpt_empirical_full_max 1.226
_oxdiff_exptl_absorpt_empirical_full_min 0.855

loop_
_space_group_symop_operation_xyz
'x, y, z'
'-x+1/2, y+1/2, -z+1/2'
'-x, -y, -z'
'x-1/2, -y-1/2, z-1/2'

loop_
_atom_site_label
_atom_site_type_symbol
_atom_site_fract_x
_atom_site_fract_y
_atom_site_fract_z
_atom_site_U_iso_or_equiv
_atom_site_adp_type
_atom_site_occupancy
_atom_site_site_symmetry_order
_atom_site_calc_flag
_atom_site_refinement_flags_posn
_atom_site_refinement_flags_adp
_atom_site_refinement_flags_occupancy
_atom_site_disorder_assembly
_atom_site_disorder_group
Ni1 Ni 0.42480(4) 0.19373(2) 0.49922(3) 0.02142(13) Uani 1 1 d . . . . .
P2 P 0.55313(11) 0.50178(6) 0.76362(8) 0.0430(3) Uani 1 1 d . . . . .
P1 P 0.41881(12) 0.14489(6) 0.82744(8) 0.0470(3) Uani 1 1 d . . . . .
O17 O 0.3556(2) 0.25625(12) 0.58987(15) 0.0276(6) Uani 1 1 d . . . . .
O9 O 0.4523(2) 0.16241(12) 0.37525(15) 0.0266(6) Uani 1 1 d . . . . .
O36 O 0.7617(2) 0.21106(13) 0.57518(17) 0.0337(7) Uani 1 1 d . . . . .
O44 O 0.2808(2) 0.02920(13) 0.56985(17) 0.0340(7) Uani 1 1 d . . . . .
N11 N 0.3545(2) 0.25948(14) 0.42981(17) 0.0211(7) Uani 1 1 d . . . . .
N38 N 0.5115(2) 0.12734(14) 0.55533(17) 0.0212(7) Uani 1 1 d . . . . .
N7 N 0.4187(3) 0.19344(15) 0.23819(18) 0.0278(7) Uani 1 1 d . . . . .
N45 N 0.3017(2) 0.12713(14) 0.51609(18) 0.0232(7) Uani 1 1 d . . . . .
N18 N 0.2741(3) 0.35417(15) 0.59407(19) 0.0263(7) Uani 1 1 d . . . . .
N34 N 0.5844(3) 0.23405(14) 0.51984(19) 0.0257(7) Uani 1 1 d . . . . .
N24 N 0.2467(3) 0.41672(15) 0.7045(2) 0.0307(8) Uani 1 1 d . . . . .
N1 N 0.4717(3) 0.14209(15) 0.12194(19) 0.0299(8) Uani 1 1 d . . . . .
N51 N 0.1187(3) 0.13910(15) 0.56419(19) 0.0275(7) Uani 1 1 d . . . . .
F10 F 0.5472(3) 0.51278(15) 0.66812(19) 0.0857(11) Uani 1 1 d . . . . .
F11 F 0.5836(3) 0.57085(15) 0.7819(2) 0.0805(11) Uani 1 1 d . . . . .
F3 F 0.5296(3) 0.11246(17) 0.8601(2) 0.0905(12) Uani 1 1 d . . . . .
C8 C 0.4155(3) 0.19789(18) 0.3202(2) 0.0246(8) Uani 1 1 d . . . . .
N27 N 0.6202(3) 0.33030(16) 0.5827(2) 0.0359(9) Uani 1 1 d . . . . .
F1 F 0.3002(3) 0.17348(18) 0.8011(2) 0.0926(12) Uani 1 1 d . . . . .
C16 C 0.3141(3) 0.30425(17) 0.5581(2) 0.0233(8) Uani 1 1 d . . . . .
C39 C 0.4613(3) 0.07399(17) 0.5690(2) 0.0237(8) Uani 1 1 d . . . . .
F4 F 0.3882(3) 0.08839(16) 0.7691(2) 0.0920(12) Uani 1 1 d . . . . .
C37 C 0.6214(3) 0.13373(17) 0.5691(2) 0.0228(8) Uani 1 1 d . . . . .
F12 F 0.5195(4) 0.43290(15) 0.7453(2) 0.1054(15) Uani 1 1 d . . . . .
C10 C 0.3608(3) 0.25623(18) 0.3476(2) 0.0246(8) Uani 1 1 d . . . . .
C12 C 0.3102(3) 0.30821(18) 0.4653(2) 0.0244(8) Uani 1 1 d . . . . .
C46 C 0.1893(3) 0.13565(18) 0.5003(2) 0.0262(9) Uani 1 1 d . . . . .
C35 C 0.6640(3) 0.19748(18) 0.5550(2) 0.0254(8) Uani 1 1 d . . . . .
C42 C 0.6866(3) 0.08515(18) 0.5951(2) 0.0286(9) Uani 1 1 d . . . . .
H42 H 0.7633 0.0899 0.6042 0.034 Uiso 1 1 calc R . . . .
C43 C 0.3373(3) 0.07434(18) 0.5523(2) 0.0264(9) Uani 1 1 d . . . . .
F6 F 0.3608(3) 0.1081(2) 0.8982(2) 0.1077(15) Uani 1 1 d . . . . .
C40 C 0.5217(3) 0.02366(19) 0.5959(2) 0.0298(9) Uani 1 1 d . . . . .
H40 H 0.4861 -0.0133 0.6059 0.036 Uiso 1 1 calc R . . . .
C6 C 0.4395(3) 0.13895(19) 0.2024(2) 0.0260(9) Uani 1 1 d . . . . .
C20 C 0.2592(3) 0.3114(2) 0.7352(2) 0.0331(10) Uani 1 1 d . . . . .
H20 H 0.2726 0.2712 0.7192 0.040 Uiso 1 1 calc R . . . .
C15 C 0.3208(3) 0.30301(19) 0.2974(2) 0.0301(9) Uani 1 1 d . . . . .
H15 H 0.3250 0.3004 0.2403 0.036 Uiso 1 1 calc R . . . .
C32 C 0.6049(3) 0.29567(18) 0.5133(2) 0.0281(9) Uani 1 1 d . . . . .
C19 C 0.2627(3) 0.35827(18) 0.6765(2) 0.0270(9) Uani 1 1 d . . . . .
C41 C 0.6362(3) 0.02898(19) 0.6076(2) 0.0325(10) Uani 1 1 d . . . . .
H41 H 0.6790 -0.0048 0.6238 0.039 Uiso 1 1 calc R . . . .
C14 C 0.2745(4) 0.3538(2) 0.3336(3) 0.0369(10) Uani 1 1 d . . . . .
H14 H 0.2471 0.3858 0.3009 0.044 Uiso 1 1 calc R . . . .
C31 C 0.5992(3) 0.3254(2) 0.4374(3) 0.0369(10) Uani 1 1 d . . . . .
H31 H 0.5877 0.3026 0.3894 0.044 Uiso 1 1 calc R . . . .
C13 C 0.2688(3) 0.35688(19) 0.4185(2) 0.0317(9) Uani 1 1 d . . . . .
H13 H 0.2379 0.3909 0.4436 0.038 Uiso 1 1 calc R . . . .
C47 C 0.1452(3) 0.1451(2) 0.4212(3) 0.0366(10) Uani 1 1 d . . . . .
H47 H 0.1920 0.1441 0.3768 0.044 Uiso 1 1 calc R . . . .
C5 C 0.4222(4) 0.0801(2) 0.2345(3) 0.0362(10) Uani 1 1 d . . . . .
H5 H 0.4026 0.0762 0.2892 0.043 Uiso 1 1 calc R . . . .
C50 C 0.0078(3) 0.1482(2) 0.5502(3) 0.0351(10) Uani 1 1 d . . . . .
H50 H -0.0391 0.1483 0.5947 0.042 Uiso 1 1 calc R . . . .
C21 C 0.2365(4) 0.3237(2) 0.8160(3) 0.0391(11) Uani 1 1 d . . . . .
H21 H 0.2324 0.2920 0.8541 0.047 Uiso 1 1 calc R . . . .
F9 F 0.4277(3) 0.5183(2) 0.7690(3) 0.134(2) Uani 1 1 d . . . . .
C52 C 0.1636(4) 0.1362(2) 0.6503(2) 0.0373(10) Uani 1 1 d . . . . .
H52A H 0.1806 0.0944 0.6644 0.056 Uiso 1 1 calc GR . . . .
H52B H 0.1090 0.1517 0.6867 0.056 Uiso 1 1 calc GR . . . .
H52C H 0.2303 0.1604 0.6557 0.056 Uiso 1 1 calc GR . . . .
C26 C 0.4926(4) 0.2027(2) 0.0857(2) 0.0381(11) Uani 1 1 d . . . . .
H26A H 0.4248 0.2262 0.0840 0.057 Uiso 1 1 calc GR . . . .
H26B H 0.5181 0.1977 0.0306 0.057 Uiso 1 1 calc GR . . . .
H26C H 0.5487 0.2238 0.1189 0.057 Uiso 1 1 calc GR . . . .
C23 C 0.2267(3) 0.4294(2) 0.7837(3) 0.0380(11) Uani 1 1 d . . . . .
H23 H 0.2176 0.4699 0.7998 0.046 Uiso 1 1 calc R . . . .
C4 C 0.4332(4) 0.0290(2) 0.1882(3) 0.0426(11) Uani 1 1 d . . . . .
H4 H 0.4200 -0.0094 0.2106 0.051 Uiso 1 1 calc R . . . .
C22 C 0.2195(4) 0.3843(2) 0.8405(3) 0.0442(12) Uani 1 1 d . . . . .
H22 H 0.2035 0.3934 0.8949 0.053 Uiso 1 1 calc R . . . .
F2 F 0.4447(6) 0.19843(19) 0.8852(3) 0.173(3) Uani 1 1 d . . . . .
C2 C 0.4821(4) 0.0915(2) 0.0753(3) 0.0441(12) Uani 1 1 d . . . . .
H2 H 0.5018 0.0954 0.0206 0.053 Uiso 1 1 calc R . . . .
F7 F 0.6780(3) 0.4852(3) 0.7557(3) 0.151(2) Uani 1 1 d . . . . .
C48 C 0.0333(4) 0.1561(2) 0.4075(3) 0.0491(13) Uani 1 1 d . . . . .
H48 H 0.0045 0.1628 0.3541 0.059 Uiso 1 1 calc R . . . .
C33 C 0.6180(4) 0.3022(2) 0.6651(3) 0.0434(11) Uani 1 1 d . . . . .
H33A H 0.5588 0.2726 0.6659 0.065 Uiso 1 1 calc GR . . . .
H33B H 0.6055 0.3334 0.7056 0.065 Uiso 1 1 calc GR . . . .
H33C H 0.6881 0.2824 0.6777 0.065 Uiso 1 1 calc GR . . . .
C30 C 0.6103(4) 0.3876(2) 0.4319(3) 0.0494(13) Uani 1 1 d . . . . .
H30 H 0.6053 0.4070 0.3808 0.059 Uiso 1 1 calc R . . . .
C25 C 0.2567(4) 0.4680(2) 0.6456(3) 0.0441(11) Uani 1 1 d . . . . .
H25A H 0.3323 0.4706 0.6285 0.066 Uiso 1 1 calc GR . . . .
H25B H 0.2364 0.5055 0.6719 0.066 Uiso 1 1 calc GR . . . .
H25C H 0.2077 0.4610 0.5982 0.066 Uiso 1 1 calc GR . . . .
F5 F 0.4714(5) 0.1762(3) 0.7551(3) 0.153(2) Uani 1 1 d . . . . .
C3 C 0.4645(4) 0.0346(2) 0.1069(3) 0.0487(13) Uani 1 1 d . . . . .
H3 H 0.4733 0.0000 0.0744 0.058 Uiso 1 1 calc R . . . .
C49 C -0.0360(3) 0.1572(2) 0.4732(3) 0.0433(12) Uani 1 1 d . . . . .
H49 H -0.1122 0.1640 0.4646 0.052 Uiso 1 1 calc R . . . .
C28 C 0.6346(4) 0.3920(2) 0.5772(3) 0.0533(14) Uani 1 1 d . . . . .
H28 H 0.6486 0.4148 0.6250 0.064 Uiso 1 1 calc R . . . .
F8 F 0.5643(5) 0.4917(2) 0.8583(2) 0.153(2) Uani 1 1 d . . . . .
C29 C 0.6288(5) 0.4206(2) 0.5030(4) 0.0614(15) Uani 1 1 d . . . . .
H29 H 0.6374 0.4629 0.5003 0.074 Uiso 1 1 calc R . . . .

loop_
_atom_site_aniso_label
_atom_site_aniso_U_11
_atom_site_aniso_U_22
_atom_site_aniso_U_33
_atom_site_aniso_U_23
_atom_site_aniso_U_13
_atom_site_aniso_U_12
Ni1 0.0236(2) 0.0189(3) 0.0217(2) 0.0018(2) 0.00096(18) 0.0016(2)
P2 0.0438(7) 0.0391(7) 0.0462(7) -0.0043(6) 0.0036(5) 0.0019(6)
P1 0.0626(9) 0.0367(7) 0.0408(7) 0.0034(6) -0.0102(6) 0.0035(7)
O17 0.0331(15) 0.0246(15) 0.0250(14) -0.0003(12) 0.0019(11) 0.0051(12)
O9 0.0329(15) 0.0264(15) 0.0206(13) 0.0008(12) 0.0000(11) 0.0067(12)
O36 0.0238(14) 0.0312(16) 0.0460(17) -0.0008(14) 0.0015(12) -0.0026(13)
O44 0.0308(15) 0.0250(16) 0.0462(17) 0.0071(13) -0.0001(13) -0.0049(13)
N11 0.0224(16) 0.0215(17) 0.0196(15) -0.0002(13) 0.0024(12) 0.0007(13)
N38 0.0246(16) 0.0212(17) 0.0177(15) 0.0015(13) 0.0000(12) 0.0010(14)
N7 0.0347(18) 0.0265(18) 0.0222(16) 0.0002(14) 0.0032(13) 0.0063(16)
N45 0.0214(15) 0.0209(17) 0.0273(17) 0.0028(14) 0.0014(12) 0.0014(14)
N18 0.0292(18) 0.0228(18) 0.0271(17) -0.0031(14) 0.0022(13) 0.0004(15)
N34 0.0275(17) 0.0202(17) 0.0294(18) 0.0025(14) 0.0021(14) 0.0011(14)
N24 0.0283(18) 0.0267(19) 0.0374(19) -0.0097(16) 0.0062(14) 0.0014(15)
N1 0.0383(19) 0.0296(19) 0.0220(17) 0.0038(15) 0.0022(14) 0.0094(16)
N51 0.0256(17) 0.0267(19) 0.0303(18) 0.0014(15) 0.0014(13) -0.0045(15)
F10 0.154(4) 0.057(2) 0.0461(19) 0.0034(16) -0.004(2) 0.008(2)
F11 0.093(3) 0.060(2) 0.091(2) -0.0293(19) 0.028(2) -0.034(2)
F3 0.0452(18) 0.086(3) 0.138(3) 0.016(2) -0.0164(19) 0.0050(19)
C8 0.0245(19) 0.024(2) 0.0250(19) -0.0005(17) 0.0027(15) 0.0001(17)
N27 0.042(2) 0.0229(19) 0.044(2) -0.0036(17) 0.0139(17) -0.0008(17)
F1 0.106(3) 0.094(3) 0.076(2) -0.002(2) -0.028(2) 0.047(2)
C16 0.0238(18) 0.020(2) 0.0266(19) -0.0020(17) 0.0035(15) 0.0032(17)
C39 0.028(2) 0.021(2) 0.0219(19) 0.0034(16) 0.0030(15) 0.0016(17)
F4 0.113(3) 0.066(2) 0.095(3) -0.020(2) -0.025(2) 0.005(2)
C37 0.0249(19) 0.022(2) 0.0217(18) 0.0001(16) 0.0003(15) 0.0021(16)
F12 0.179(4) 0.0336(19) 0.108(3) -0.0151(19) 0.066(3) -0.012(2)
C10 0.026(2) 0.024(2) 0.0242(19) 0.0022(16) -0.0001(15) -0.0007(17)
C12 0.0213(18) 0.025(2) 0.0268(19) -0.0017(17) 0.0020(15) 0.0013(17)
C46 0.028(2) 0.020(2) 0.030(2) -0.0004(17) 0.0018(16) -0.0026(17)
C35 0.027(2) 0.024(2) 0.0259(19) 0.0000(17) 0.0051(15) 0.0013(17)
C42 0.025(2) 0.030(2) 0.031(2) 0.0031(18) 0.0010(16) 0.0033(18)
C43 0.028(2) 0.026(2) 0.025(2) -0.0004(17) 0.0028(16) -0.0018(18)
F6 0.075(2) 0.165(4) 0.084(3) 0.055(3) 0.005(2) -0.004(3)
C40 0.033(2) 0.022(2) 0.035(2) 0.0070(18) -0.0018(17) -0.0023(18)
C6 0.025(2) 0.032(2) 0.0211(19) -0.0008(17) 0.0024(15) 0.0051(18)
C20 0.041(2) 0.031(2) 0.028(2) -0.0042(19) 0.0067(18) -0.003(2)
C15 0.039(2) 0.030(2) 0.0221(19) 0.0046(18) 0.0026(16) 0.006(2)
C32 0.0237(19) 0.025(2) 0.036(2) 0.0017(18) 0.0094(16) 0.0004(17)
C19 0.0228(19) 0.027(2) 0.031(2) -0.0050(18) 0.0048(16) 0.0004(17)
C41 0.033(2) 0.026(2) 0.038(2) 0.0071(19) -0.0021(18) 0.0086(19)
C14 0.043(3) 0.032(2) 0.035(2) 0.009(2) 0.0026(19) 0.011(2)
C31 0.032(2) 0.032(2) 0.047(3) 0.009(2) 0.0068(19) -0.001(2)
C13 0.038(2) 0.027(2) 0.031(2) 0.0020(18) 0.0050(17) 0.0124(19)
C47 0.032(2) 0.048(3) 0.030(2) -0.005(2) -0.0014(17) 0.004(2)
C5 0.052(3) 0.030(2) 0.026(2) -0.0011(19) 0.0071(19) 0.003(2)
C50 0.026(2) 0.036(3) 0.044(3) -0.006(2) 0.0082(18) -0.0032(19)
C21 0.038(2) 0.047(3) 0.032(2) 0.000(2) 0.0052(19) -0.002(2)
F9 0.044(2) 0.133(4) 0.227(5) -0.117(4) 0.021(3) -0.013(2)
C52 0.038(2) 0.048(3) 0.026(2) 0.005(2) 0.0031(18) 0.002(2)
C26 0.054(3) 0.036(3) 0.025(2) 0.0091(19) 0.0095(19) 0.013(2)
C23 0.032(2) 0.041(3) 0.041(3) -0.020(2) 0.0079(19) -0.002(2)
C4 0.066(3) 0.028(2) 0.035(2) 0.000(2) 0.007(2) -0.001(2)
C22 0.032(2) 0.064(4) 0.037(3) -0.017(2) 0.0059(19) -0.001(2)
F2 0.306(7) 0.064(3) 0.139(4) -0.056(3) -0.137(5) 0.046(4)
C2 0.062(3) 0.045(3) 0.025(2) -0.004(2) 0.002(2) 0.019(3)
F7 0.060(2) 0.239(6) 0.151(4) -0.111(4) -0.041(2) 0.074(3)
C48 0.037(3) 0.074(4) 0.036(3) -0.012(3) -0.008(2) 0.013(3)
C33 0.058(3) 0.037(3) 0.035(2) -0.004(2) -0.001(2) 0.003(2)
C30 0.055(3) 0.035(3) 0.059(3) 0.015(3) 0.011(2) 0.000(2)
C25 0.053(3) 0.025(2) 0.055(3) -0.003(2) 0.004(2) 0.000(2)
F5 0.179(5) 0.182(5) 0.101(3) 0.060(3) 0.024(3) -0.071(4)
C3 0.080(4) 0.033(3) 0.034(3) -0.011(2) 0.009(2) 0.009(3)
C49 0.021(2) 0.056(3) 0.052(3) -0.011(2) -0.0039(19) 0.009(2)
C28 0.067(4) 0.029(3) 0.066(3) -0.014(3) 0.018(3) -0.003(3)
F8 0.318(7) 0.095(3) 0.048(2) 0.001(2) 0.035(3) 0.044(4)
C29 0.084(4) 0.023(3) 0.079(4) 0.009(3) 0.025(3) -0.004(3)

loop_
_atom_type_symbol
_atom_type_description
_atom_type_scat_dispersion_real
_atom_type_scat_dispersion_imag
_atom_type_scat_source
C C 0.0033 0.0016 'International Tables Vol C Tables 4.2.6.8 and 6.1.1.4'
H H 0.0000 0.0000 'International Tables Vol C Tables 4.2.6.8 and 6.1.1.4'
F F 0.0171 0.0103 'International Tables Vol C Tables 4.2.6.8 and 6.1.1.4'
N N 0.0061 0.0033 'International Tables Vol C Tables 4.2.6.8 and 6.1.1.4'
Ni Ni 0.3393 1.1124 'International Tables Vol C Tables 4.2.6.8 and 6.1.1.4'
O O 0.0106 0.0060 'International Tables Vol C Tables 4.2.6.8 and 6.1.1.4'
P P 0.1023 0.0942 'International Tables Vol C Tables 4.2.6.8 and 6.1.1.4'

loop_
_geom_angle_atom_site_label_1
_geom_angle_atom_site_label_2
_geom_angle_atom_site_label_3
_geom_angle
_geom_angle_site_symmetry_1
_geom_angle_site_symmetry_3
_geom_angle_publ_flag
O9 Ni1 O17 153.66(10) . . ?
N11 Ni1 O17 76.47(11) . . ?
N11 Ni1 O9 77.29(11) . . ?
N11 Ni1 N45 106.84(12) . . ?
N11 Ni1 N34 98.53(12) . . ?
N38 Ni1 O17 110.70(11) . . ?
N38 Ni1 O9 95.63(11) . . ?
N38 Ni1 N11 171.43(12) . . ?
N38 Ni1 N45 77.96(12) . . ?
N38 Ni1 N34 77.22(12) . . ?
N45 Ni1 O17 93.34(11) . . ?
N45 Ni1 O9 92.04(11) . . ?
N45 Ni1 N34 154.48(12) . . ?
N34 Ni1 O17 89.90(11) . . ?
N34 Ni1 O9 96.20(11) . . ?
F10 P2 F11 92.31(19) . . ?
F10 P2 F12 87.7(2) . . ?
F11 P2 F12 178.6(2) . . ?
F9 P2 F10 90.8(3) . . ?
F9 P2 F11 89.1(2) . . ?
F9 P2 F12 89.5(2) . . ?
F9 P2 F8 91.3(3) . . ?
F7 P2 F10 87.7(3) . . ?
F7 P2 F11 91.3(3) . . ?
F7 P2 F12 90.1(3) . . ?
F7 P2 F9 178.5(3) . . ?
F7 P2 F8 90.2(3) . . ?
F8 P2 F10 177.5(3) . . ?
F8 P2 F11 86.5(2) . . ?
F8 P2 F12 93.5(2) . . ?
F3 P1 F1 174.1(2) . . ?
F3 P1 F4 91.3(2) . . ?
F3 P1 F6 85.2(2) . . ?
F4 P1 F1 87.9(2) . . ?
F6 P1 F1 88.9(2) . . ?
F6 P1 F4 86.5(2) . . ?
F2 P1 F3 89.4(3) . . ?
F2 P1 F1 91.2(3) . . ?
F2 P1 F4 178.0(3) . . ?
F2 P1 F6 91.7(3) . . ?
F5 P1 F3 95.3(3) . . ?
F5 P1 F1 90.5(3) . . ?
F5 P1 F4 89.1(3) . . ?
F5 P1 F6 175.5(3) . . ?
F5 P1 F2 92.7(4) . . ?
C16 O17 Ni1 113.4(2) . . ?
C8 O9 Ni1 113.9(2) . . ?
C10 N11 Ni1 119.0(2) . . ?
C12 N11 Ni1 120.0(2) . . ?
C12 N11 C10 120.8(3) . . ?
C39 N38 Ni1 119.0(2) . . ?
C39 N38 C37 120.8(3) . . ?
C37 N38 Ni1 119.7(3) . . ?
C8 N7 C6 120.3(3) . . ?
C46 N45 Ni1 124.8(3) . . ?
C43 N45 Ni1 115.8(2) . . ?
C43 N45 C46 119.1(3) . . ?
C16 N18 C19 122.6(3) . . ?
C35 N34 Ni1 116.0(2) . . ?
C35 N34 C32 119.1(3) . . ?
C32 N34 Ni1 123.9(3) . . ?
C19 N24 C25 118.5(3) . . ?
C23 N24 C19 122.7(4) . . ?
C23 N24 C25 118.8(4) . . ?
C6 N1 C26 118.7(3) . . ?
C2 N1 C6 121.7(4) . . ?
C2 N1 C26 119.5(3) . . ?
C46 N51 C52 120.0(3) . . ?
C50 N51 C46 121.0(3) . . ?
C50 N51 C52 118.9(3) . . ?
O9 C8 N7 130.0(4) . . ?
O9 C8 C10 117.3(3) . . ?
N7 C8 C10 112.6(3) . . ?
C32 N27 C33 120.8(4) . . ?
C32 N27 C28 120.6(4) . . ?
C28 N27 C33 118.6(4) . . ?
O17 C16 N18 130.0(3) . . ?
O17 C16 C12 116.9(3) . . ?
N18 C16 C12 113.1(3) . . ?
N38 C39 C43 114.5(3) . . ?
N38 C39 C40 121.0(3) . . ?
C40 C39 C43 124.5(4) . . ?
N38 C37 C35 114.3(3) . . ?
N38 C37 C42 121.1(4) . . ?
C42 C37 C35 124.7(3) . . ?
N11 C10 C8 112.3(3) . . ?
N11 C10 C15 121.0(4) . . ?
C15 C10 C8 126.7(3) . . ?
N11 C12 C16 112.9(3) . . ?
N11 C12 C13 121.1(3) . . ?
C13 C12 C16 126.0(3) . . ?
N45 C46 C47 122.0(4) . . ?
N51 C46 N45 119.9(3) . . ?
N51 C46 C47 118.0(4) . . ?
O36 C35 N34 127.8(4) . . ?
O36 C35 C37 120.3(3) . . ?
N34 C35 C37 111.9(3) . . ?
C37 C42 H42 120.6 . . ?
C37 C42 C41 118.9(4) . . ?
C41 C42 H42 120.6 . . ?
O44 C43 N45 127.8(4) . . ?
O44 C43 C39 120.1(4) . . ?
N45 C43 C39 112.0(3) . . ?
C39 C40 H40 120.6 . . ?
C39 C40 C41 118.9(4) . . ?
C41 C40 H40 120.6 . . ?
N7 C6 N1 115.2(3) . . ?
N7 C6 C5 127.9(3) . . ?
N1 C6 C5 116.5(4) . . ?
C19 C20 H20 119.4 . . ?
C21 C20 H20 119.4 . . ?
C21 C20 C19 121.1(4) . . ?
C10 C15 H15 120.7 . . ?
C10 C15 C14 118.7(4) . . ?
C14 C15 H15 120.7 . . ?
N34 C32 C31 121.6(4) . . ?
N27 C32 N34 120.0(4) . . ?
N27 C32 C31 118.1(4) . . ?
N18 C19 N24 114.2(4) . . ?
N18 C19 C20 129.1(4) . . ?
N24 C19 C20 116.7(3) . . ?
C42 C41 H41 120.3 . . ?
C40 C41 C42 119.3(4) . . ?
C40 C41 H41 120.3 . . ?
C15 C14 H14 120.0 . . ?
C13 C14 C15 120.0(4) . . ?
C13 C14 H14 120.0 . . ?
C32 C31 H31 119.3 . . ?
C30 C31 C32 121.4(5) . . ?
C30 C31 H31 119.3 . . ?
C12 C13 H13 120.8 . . ?
C14 C13 C12 118.4(4) . . ?
C14 C13 H13 120.8 . . ?
C46 C47 H47 119.6 . . ?
C48 C47 C46 120.9(4) . . ?
C48 C47 H47 119.6 . . ?
C6 C5 H5 119.0 . . ?
C4 C5 C6 122.1(4) . . ?
C4 C5 H5 119.0 . . ?
N51 C50 H50 119.4 . . ?
C49 C50 N51 121.3(4) . . ?
C49 C50 H50 119.4 . . ?
C20 C21 H21 120.3 . . ?
C20 C21 C22 119.4(4) . . ?
C22 C21 H21 120.3 . . ?
N51 C52 H52A 109.5 . . ?
N51 C52 H52B 109.5 . . ?
N51 C52 H52C 109.5 . . ?
H52A C52 H52B 109.5 . . ?
H52A C52 H52C 109.5 . . ?
H52B C52 H52C 109.5 . . ?
N1 C26 H26A 109.5 . . ?
N1 C26 H26B 109.5 . . ?
N1 C26 H26C 109.5 . . ?
H26A C26 H26B 109.5 . . ?
H26A C26 H26C 109.5 . . ?
H26B C26 H26C 109.5 . . ?
N24 C23 H23 119.4 . . ?
N24 C23 C22 121.2(4) . . ?
C22 C23 H23 119.4 . . ?
C5 C4 H4 120.4 . . ?
C5 C4 C3 119.2(4) . . ?
C3 C4 H4 120.4 . . ?
C21 C22 H22 120.6 . . ?
C23 C22 C21 118.8(4) . . ?
C23 C22 H22 120.6 . . ?
N1 C2 H2 119.4 . . ?
N1 C2 C3 121.2(4) . . ?
C3 C2 H2 119.4 . . ?
C47 C48 H48 120.2 . . ?
C47 C48 C49 119.5(4) . . ?
C49 C48 H48 120.2 . . ?
N27 C33 H33A 109.5 . . ?
N27 C33 H33B 109.5 . . ?
N27 C33 H33C 109.5 . . ?
H33A C33 H33B 109.5 . . ?
H33A C33 H33C 109.5 . . ?
H33B C33 H33C 109.5 . . ?
C31 C30 H30 120.6 . . ?
C31 C30 C29 118.8(5) . . ?
C29 C30 H30 120.6 . . ?
N24 C25 H25A 109.5 . . ?
N24 C25 H25B 109.5 . . ?
N24 C25 H25C 109.5 . . ?
H25A C25 H25B 109.5 . . ?
H25A C25 H25C 109.5 . . ?
H25B C25 H25C 109.5 . . ?
C4 C3 H3 120.4 . . ?
C2 C3 C4 119.2(4) . . ?
C2 C3 H3 120.4 . . ?
C50 C49 C48 119.3(4) . . ?
C50 C49 H49 120.4 . . ?
C48 C49 H49 120.4 . . ?
N27 C28 H28 119.6 . . ?
C29 C28 N27 120.9(5) . . ?
C29 C28 H28 119.6 . . ?
C30 C29 H29 119.9 . . ?
C28 C29 C30 120.2(5) . . ?
C28 C29 H29 119.9 . . ?

loop_
_geom_bond_atom_site_label_1
_geom_bond_atom_site_label_2
_geom_bond_distance
_geom_bond_site_symmetry_2
_geom_bond_publ_flag
Ni1 O17 2.191(3) . ?
Ni1 O9 2.159(2) . ?
Ni1 N11 1.990(3) . ?
Ni1 N38 1.982(3) . ?
Ni1 N45 2.096(3) . ?
Ni1 N34 2.119(3) . ?
P2 F10 1.564(3) . ?
P2 F11 1.577(3) . ?
P2 F12 1.582(4) . ?
P2 F9 1.550(4) . ?
P2 F7 1.549(4) . ?
P2 F8 1.550(4) . ?
P1 F3 1.577(3) . ?
P1 F1 1.594(3) . ?
P1 F4 1.588(4) . ?
P1 F6 1.582(4) . ?
P1 F2 1.521(4) . ?
P1 F5 1.514(4) . ?
O17 C16 1.261(4) . ?
O9 C8 1.249(4) . ?
O36 C35 1.238(4) . ?
O44 C43 1.235(4) . ?
N11 C10 1.339(4) . ?
N11 C12 1.330(5) . ?
N38 C39 1.333(5) . ?
N38 C37 1.333(4) . ?
N7 C8 1.333(5) . ?
N7 C6 1.351(5) . ?
N45 C46 1.373(5) . ?
N45 C43 1.354(5) . ?
N18 C16 1.334(5) . ?
N18 C19 1.350(5) . ?
N34 C35 1.352(5) . ?
N34 C32 1.373(5) . ?
N24 C19 1.370(5) . ?
N24 C23 1.344(5) . ?
N24 C25 1.477(5) . ?
N1 C6 1.375(5) . ?
N1 C26 1.474(5) . ?
N1 C2 1.347(5) . ?
N51 C46 1.365(5) . ?
N51 C50 1.353(5) . ?
N51 C52 1.475(5) . ?
C8 C10 1.507(5) . ?
N27 C32 1.361(5) . ?
N27 C33 1.470(5) . ?
N27 C28 1.362(6) . ?
C16 C12 1.503(5) . ?
C39 C43 1.500(5) . ?
C39 C40 1.376(5) . ?
C37 C35 1.503(5) . ?
C37 C42 1.374(5) . ?
C10 C15 1.379(5) . ?
C12 C13 1.386(5) . ?
C46 C47 1.381(5) . ?
C42 H42 0.9300 . ?
C42 C41 1.385(6) . ?
C40 H40 0.9300 . ?
C40 C41 1.382(5) . ?
C6 C5 1.404(6) . ?
C20 H20 0.9300 . ?
C20 C19 1.398(6) . ?
C20 C21 1.374(5) . ?
C15 H15 0.9300 . ?
C15 C14 1.380(6) . ?
C32 C31 1.389(6) . ?
C41 H41 0.9300 . ?
C14 H14 0.9300 . ?
C14 C13 1.380(5) . ?
C31 H31 0.9300 . ?
C31 C30 1.366(6) . ?
C13 H13 0.9300 . ?
C47 H47 0.9300 . ?
C47 C48 1.371(6) . ?
C5 H5 0.9300 . ?
C5 C4 1.353(6) . ?
C50 H50 0.9300 . ?
C50 C49 1.349(6) . ?
C21 H21 0.9300 . ?
C21 C22 1.399(6) . ?
C52 H52A 0.9600 . ?
C52 H52B 0.9600 . ?
C52 H52C 0.9600 . ?
C26 H26A 0.9600 . ?
C26 H26B 0.9600 . ?
C26 H26C 0.9600 . ?
C23 H23 0.9300 . ?
C23 C22 1.352(7) . ?
C4 H4 0.9300 . ?
C4 C3 1.389(6) . ?
C22 H22 0.9300 . ?
C2 H2 0.9300 . ?
C2 C3 1.361(6) . ?
C48 H48 0.9300 . ?
C48 C49 1.376(6) . ?
C33 H33A 0.9600 . ?
C33 H33B 0.9600 . ?
C33 H33C 0.9600 . ?
C30 H30 0.9300 . ?
C30 C29 1.370(7) . ?
C25 H25A 0.9600 . ?
C25 H25B 0.9600 . ?
C25 H25C 0.9600 . ?
C3 H3 0.9300 . ?
C49 H49 0.9300 . ?
C28 H28 0.9300 . ?
C28 C29 1.353(7) . ?
C29 H29 0.9300 . ?
